data_7053895
loop_
_publ_author_name
'Kumar, Rakesh'
'Obrai, Sangeeta'
'Kaur, Amanpreet'
'Hundal, Maninder Singh'
'Meehnian, Harmanpreet'
'Jana, Asim Kumar'

_publ_section_title
;
 Synthesis, crystal structure investigation, DFT analyses and
 antimicrobial studies of silver(i) complexes with
 N,N,N&#x2032;,N&#x2032;&#x2032;-tetrakis(2-hydroxyethyl/propyl)
 ethylenediamine and tris(2-hydroxyethyl)amine
;
_journal_issue 3
_journal_name_full 'New Journal of Chemistry'
_journal_page_first 1186
_journal_paper_doi 10.1039/c3nj00729d
_journal_volume 38
_journal_year 2014
_chemical_formula_moiety 'C28 H64 Ag2 N4 O8, 2(C6 H2 N3 O7)'
_chemical_formula_sum 'C40 H68 Ag2 N10 O22'
_chemical_formula_weight 1256.78
_chemical_name_systematic
; 
 ? 
;
_space_group_IT_number 14
_symmetry_cell_setting monoclinic
_symmetry_space_group_name_Hall '-P 2yn'
_symmetry_space_group_name_H-M 'P 1 21/n 1'
_atom_sites_solution_hydrogens geom
_atom_sites_solution_primary direct
_atom_sites_solution_secondary difmap
_audit_creation_method SHELXL-97
_cell_angle_alpha 90.00
_cell_angle_beta 94.297(2)
_cell_angle_gamma 90.00
_cell_formula_units_Z 2
_cell_length_a 12.7960(10)
_cell_length_b 15.621(2)
_cell_length_c 13.283(3)
_cell_measurement_reflns_used 8206
_cell_measurement_temperature 296(2)
_cell_measurement_theta_max 26.50
_cell_measurement_theta_min 2.30
_cell_volume 2647.6(7)
_computing_cell_refinement 'Bruker SAINT'
_computing_data_collection 'Bruker APEX2'
_computing_data_reduction 'Bruker SAINT'
_computing_molecular_graphics 'Bruker SHELXTL'
_computing_publication_material 'Bruker SHELXTL'
_computing_structure_refinement 'SHELXL-97 (Sheldrick, 2008)'
_computing_structure_solution 'SHELXS-97 (Altomare et al., 1993)'
_diffrn_ambient_temperature 296(2)
_diffrn_measured_fraction_theta_full 0.997
_diffrn_measured_fraction_theta_max 0.997
_diffrn_measurement_device_type 'Bruker APEX-II CCD'
_diffrn_measurement_method '\f and \w scans'
_diffrn_radiation_monochromator graphite
_diffrn_radiation_source 'fine-focus sealed tube'
_diffrn_radiation_type MoK\a
_diffrn_radiation_wavelength 0.71073
_diffrn_reflns_av_R_equivalents 0.0248
_diffrn_reflns_av_sigmaI/netI 0.0258
_diffrn_reflns_limit_h_max 16
_diffrn_reflns_limit_h_min -16
_diffrn_reflns_limit_k_max 19
_diffrn_reflns_limit_k_min -13
_diffrn_reflns_limit_l_max 16
_diffrn_reflns_limit_l_min -16
_diffrn_reflns_number 21660
_diffrn_reflns_theta_full 26.51
_diffrn_reflns_theta_max 26.51
_diffrn_reflns_theta_min 2.02
_exptl_absorpt_coefficient_mu 0.826
_exptl_absorpt_correction_T_max 0.7454
_exptl_absorpt_correction_T_min 0.6469
_exptl_absorpt_correction_type multi-scan
_exptl_absorpt_process_details 'SADABS-2008/1 - Bruker AXS area detector scaling and absorption correction'
_exptl_crystal_colour WHITE
_exptl_crystal_density_diffrn 1.577
_exptl_crystal_density_method 'not measured'
_exptl_crystal_description NEEDLES
_exptl_crystal_F_000 1296
_exptl_crystal_size_max 0.14
_exptl_crystal_size_mid 0.10
_exptl_crystal_size_min 0.08
_refine_diff_density_max 0.600
_refine_diff_density_min -0.387
_refine_diff_density_rms 0.059
_refine_ls_extinction_method none
_refine_ls_goodness_of_fit_ref 1.019
_refine_ls_hydrogen_treatment mixed
_refine_ls_matrix_type full
_refine_ls_number_parameters 351
_refine_ls_number_reflns 5477
_refine_ls_number_restraints 5
_refine_ls_restrained_S_all 1.022
_refine_ls_R_factor_all 0.0449
_refine_ls_R_factor_gt 0.0347
_refine_ls_shift/su_max 0.000
_refine_ls_shift/su_mean 0.000
_refine_ls_structure_factor_coef Fsqd
_refine_ls_weighting_details 'calc w=1/[\s^2^(Fo^2^)+(0.0398P)^2^+2.0560P] where P=(Fo^2^+2Fc^2^)/3'
_refine_ls_weighting_scheme calc
_refine_ls_wR_factor_gt 0.0828
_refine_ls_wR_factor_ref 0.0881
_reflns_number_gt 4496
_reflns_number_total 5477
_reflns_threshold_expression >2sigma(I)
_cod_data_source_file c3nj00729d.txt
_cod_data_source_block shelxl
_cod_depositor_comments
;
The following automatic conversions were performed:

'_symmetry_cell_setting' value 'Monoclinic' changed to 'monoclinic'
according to
/usr/data/users/saulius/automatic-downloads/current/RSC/lib/dictionaries/cif_core.dic
dictionary named 'cif_core.dic' version 2.4.2 from
2011-04-26.

'_exptl_absorpt_correction_type' value 'Multi-scan'
changed to 'multi-scan' according to
/usr/data/users/saulius/automatic-downloads/current/RSC/lib/dictionaries/cif_core.dic
dictionary named 'cif_core.dic' version 2.4.2 from 2011-04-26.

Automatic conversion script
Id: cif_fix_values 2281 2013-09-26 08:29:07Z andrius 
;
_cod_original_sg_symbol_H-M 'P 21/n'
_cod_database_code 7053895

loop_
_symmetry_equiv_pos_as_xyz
'x, y, z'
'-x+1/2, y+1/2, -z+1/2'
'-x, -y, -z'
'x-1/2, -y-1/2, z-1/2'

loop_
_atom_site_label
_atom_site_type_symbol
_atom_site_fract_x
_atom_site_fract_y
_atom_site_fract_z
_atom_site_U_iso_or_equiv
_atom_site_adp_type
_atom_site_occupancy
_atom_site_symmetry_multiplicity
_atom_site_calc_flag
_atom_site_refinement_flags
_atom_site_disorder_assembly
_atom_site_disorder_group
C1 C 0.9254(3) 0.1868(2) 1.1507(3) 0.0660(10) Uani 1 1 d . B .
H1A H 0.9506 0.2044 1.0860 0.079 Uiso 1 1 calc R . .
C2 C 0.8115(3) 0.1924(2) 1.1428(3) 0.0726(11) Uani 1 1 d . B .
H2A H 0.7914 0.2521 1.1353 0.087 Uiso 1 1 calc R . .
H2B H 0.7857 0.1717 1.2052 0.087 Uiso 1 1 calc R . .
C3 C 0.6711(4) 0.0253(3) 1.1418(5) 0.0931(15) Uani 1 1 d D . .
H3A H 0.6888 -0.0159 1.0901 0.112 Uiso 0.92(11) 1 calc PR A 1
H3A' H 0.7186 0.0340 1.2023 0.112 Uiso 0.08(11) 1 calc PR A 2
C4 C 0.6612(3) 0.1062(3) 1.0879(4) 0.0751(11) Uani 1 1 d . B .
H4A H 0.6275 0.1471 1.1299 0.090 Uiso 1 1 calc R . .
H4B H 0.6154 0.0977 1.0272 0.090 Uiso 1 1 calc R . .
C5 C 0.7438(3) 0.19875(19) 0.9685(3) 0.0549(8) Uani 1 1 d . B .
H5A H 0.8020 0.2384 0.9670 0.066 Uiso 1 1 calc R . .
H5B H 0.6808 0.2323 0.9747 0.066 Uiso 1 1 calc R . .
C6 C 0.7329(2) 0.15085(19) 0.8700(3) 0.0533(8) Uani 1 1 d . B .
H6A H 0.6753 0.1107 0.8721 0.064 Uiso 1 1 calc R . .
H6B H 0.7147 0.1914 0.8162 0.064 Uiso 1 1 calc R . .
C7 C 1.0190(2) 0.12633(19) 0.8267(2) 0.0461(7) Uani 1 1 d . . .
H7 H 1.0196 0.0730 0.7879 0.055 Uiso 1 1 calc R . .
C8 C 0.9095(2) 0.16268(17) 0.8150(2) 0.0455(7) Uani 1 1 d . B .
H8A H 0.9072 0.2141 0.8557 0.055 Uiso 1 1 calc R . .
H8B H 0.8938 0.1790 0.7451 0.055 Uiso 1 1 calc R . .
C9 C 0.7552(3) -0.04118(18) 0.7949(3) 0.0534(8) Uani 1 1 d . . .
H9 H 0.6944 -0.0291 0.8332 0.064 Uiso 1 1 calc R . .
C10 C 0.8014(3) 0.04134(18) 0.7617(2) 0.0523(8) Uani 1 1 d . B .
H10A H 0.8646 0.0288 0.7285 0.063 Uiso 1 1 calc R . .
H10B H 0.7521 0.0682 0.7125 0.063 Uiso 1 1 calc R . .
C11 C 0.9788(4) 0.2429(3) 1.2337(4) 0.0980(16) Uani 1 1 d . . .
H11A H 1.0535 0.2369 1.2335 0.147 Uiso 1 1 calc R . .
H11B H 0.9568 0.2253 1.2981 0.147 Uiso 1 1 calc R . .
H11C H 0.9597 0.3016 1.2217 0.147 Uiso 1 1 calc R . .
C12 C 0.5682(5) -0.0066(4) 1.1750(6) 0.141(3) Uani 1 1 d . B .
H12A H 0.5782 -0.0614 1.2069 0.212 Uiso 1 1 calc R . .
H12B H 0.5187 -0.0119 1.1173 0.212 Uiso 1 1 calc R . .
H12C H 0.5419 0.0332 1.2220 0.212 Uiso 1 1 calc R . .
C13 C 1.0970(3) 0.1876(2) 0.7842(3) 0.0665(10) Uani 1 1 d . . .
H13A H 1.1659 0.1630 0.7916 0.100 Uiso 1 1 calc R . .
H13B H 1.0968 0.2408 0.8203 0.100 Uiso 1 1 calc R . .
H13C H 1.0775 0.1976 0.7140 0.100 Uiso 1 1 calc R . .
C14 C 0.7220(4) -0.0969(2) 0.7050(3) 0.0848(14) Uani 1 1 d . . .
H14A H 0.6921 -0.1491 0.7280 0.127 Uiso 1 1 calc R . .
H14B H 0.7820 -0.1099 0.6685 0.127 Uiso 1 1 calc R . .
H14C H 0.6709 -0.0671 0.6616 0.127 Uiso 1 1 calc R . .
C15 C 0.7093(2) 0.20094(17) 0.5167(2) 0.0424(6) Uani 1 1 d . . .
C16 C 0.6600(2) 0.11884(17) 0.5001(2) 0.0428(6) Uani 1 1 d . . .
C17 C 0.7090(3) 0.04582(18) 0.4733(2) 0.0485(7) Uani 1 1 d . . .
H17 H 0.6727 -0.0057 0.4668 0.058 Uiso 1 1 calc R . .
C18 C 0.8142(3) 0.05045(19) 0.4561(2) 0.0492(7) Uani 1 1 d . . .
C19 C 0.8689(2) 0.1255(2) 0.4691(2) 0.0514(8) Uani 1 1 d . . .
H19 H 0.9395 0.1278 0.4570 0.062 Uiso 1 1 calc R . .
C20 C 0.8181(2) 0.19794(18) 0.5005(2) 0.0459(7) Uani 1 1 d . . .
N1 N 0.76100(19) 0.14396(16) 1.0588(2) 0.0519(6) Uani 1 1 d . . .
N2 N 0.82764(18) 0.10303(13) 0.84482(18) 0.0406(5) Uani 1 1 d . . .
N3 N 0.5485(2) 0.11360(17) 0.5177(2) 0.0564(7) Uani 1 1 d . . .
N4 N 0.8683(3) -0.0265(2) 0.4259(2) 0.0667(8) Uani 1 1 d . . .
N5 N 0.8828(2) 0.2738(2) 0.5170(3) 0.0640(8) Uani 1 1 d . . .
O1 O 0.95514(19) 0.09761(15) 1.1689(2) 0.0633(6) Uani 1 1 d D . .
H1 H 1.0174(16) 0.095(3) 1.161(3) 0.076 Uiso 1 1 d D . .
O2 O 0.7509(6) 0.0152(5) 1.2182(6) 0.1167(18) Uani 0.583(8) 1 d PD B 1
H2 H 0.8077 0.0140 1.1934 0.140 Uiso 0.583(8) 1 calc PR B 1
O2' O 0.7100(8) -0.0400(6) 1.0876(8) 0.1167(18) Uani 0.417(8) 1 d PD B 2
H2' H 0.7359 -0.0764 1.1264 0.140 Uiso 0.417(8) 1 calc PR B 2
O3 O 1.04789(16) 0.10644(12) 0.93037(16) 0.0461(5) Uani 1 1 d D . .
H3 H 1.070(3) 0.1477(16) 0.961(2) 0.055 Uiso 1 1 d D . .
O4 O 0.83434(17) -0.08234(13) 0.85892(19) 0.0556(6) Uani 1 1 d D . .
H4 H 0.813(3) -0.1251(16) 0.881(3) 0.067 Uiso 1 1 d D . .
O5 O 0.65894(17) 0.26528(12) 0.54415(18) 0.0538(5) Uani 1 1 d . . .
O6 O 0.5231(2) 0.0653(2) 0.5833(3) 0.0939(9) Uani 1 1 d . . .
O7 O 0.48747(19) 0.15621(18) 0.4662(3) 0.0872(9) Uani 1 1 d . . .
O8 O 0.8244(3) -0.09497(19) 0.4337(3) 0.1104(12) Uani 1 1 d . . .
O9 O 0.9555(2) -0.01866(18) 0.3951(2) 0.0776(8) Uani 1 1 d . . .
O10 O 0.9656(3) 0.2778(2) 0.4826(3) 0.1337(16) Uani 1 1 d . . .
O11 O 0.8545(3) 0.3314(2) 0.5662(4) 0.1409(18) Uani 1 1 d . . .
Ag1 Ag 0.879673(17) 0.030738(13) 1.003291(17) 0.04300(9) Uani 1 1 d . . .

loop_
_atom_site_aniso_label
_atom_site_aniso_U_11
_atom_site_aniso_U_22
_atom_site_aniso_U_33
_atom_site_aniso_U_23
_atom_site_aniso_U_13
_atom_site_aniso_U_12
C1 0.073(2) 0.052(2) 0.073(3) -0.0187(18) 0.0079(19) -0.0093(17)
C2 0.082(3) 0.060(2) 0.076(3) -0.0163(19) 0.007(2) 0.0136(19)
C3 0.077(3) 0.089(3) 0.115(4) 0.021(3) 0.013(3) -0.010(2)
C4 0.054(2) 0.078(3) 0.095(3) 0.018(2) 0.020(2) 0.0123(18)
C5 0.0501(18) 0.0372(16) 0.078(2) 0.0049(15) 0.0084(16) 0.0136(13)
C6 0.0450(16) 0.0402(16) 0.072(2) 0.0117(15) -0.0128(15) 0.0082(13)
C7 0.0594(18) 0.0380(15) 0.0415(17) 0.0014(12) 0.0067(14) -0.0017(13)
C8 0.0600(18) 0.0335(14) 0.0421(17) 0.0079(12) -0.0020(14) -0.0016(12)
C9 0.0564(18) 0.0403(16) 0.060(2) 0.0063(14) -0.0184(15) -0.0060(13)
C10 0.069(2) 0.0369(16) 0.0477(19) 0.0044(13) -0.0167(15) -0.0042(13)
C11 0.105(4) 0.090(3) 0.099(4) -0.043(3) 0.008(3) -0.031(3)
C12 0.106(4) 0.144(5) 0.179(7) 0.054(5) 0.047(4) -0.030(4)
C13 0.073(2) 0.064(2) 0.065(2) 0.0061(18) 0.0176(19) -0.0172(18)
C14 0.120(4) 0.052(2) 0.077(3) -0.0041(19) -0.035(2) -0.025(2)
C15 0.0484(16) 0.0342(14) 0.0434(17) -0.0004(12) -0.0049(13) 0.0059(12)
C16 0.0454(15) 0.0357(14) 0.0458(17) -0.0009(12) -0.0048(13) 0.0034(12)
C17 0.0625(19) 0.0346(15) 0.0476(18) -0.0030(13) -0.0014(14) 0.0053(13)
C18 0.0606(19) 0.0412(16) 0.0454(18) -0.0035(13) 0.0001(14) 0.0147(14)
C19 0.0448(17) 0.0601(19) 0.0493(19) -0.0002(15) 0.0034(14) 0.0114(14)
C20 0.0511(17) 0.0382(15) 0.0476(18) -0.0037(13) -0.0025(13) 0.0004(12)
N1 0.0468(14) 0.0468(14) 0.0625(18) -0.0014(13) 0.0075(12) 0.0090(11)
N2 0.0465(13) 0.0293(11) 0.0442(14) 0.0045(10) -0.0091(10) -0.0003(9)
N3 0.0498(16) 0.0428(15) 0.076(2) -0.0112(14) 0.0023(14) -0.0019(12)
N4 0.080(2) 0.059(2) 0.062(2) -0.0091(15) 0.0089(16) 0.0252(16)
N5 0.0515(17) 0.0569(18) 0.084(2) -0.0172(16) 0.0083(15) -0.0080(13)
O1 0.0603(14) 0.0539(14) 0.0733(17) 0.0053(12) -0.0106(13) -0.0047(12)
O2 0.094(4) 0.111(4) 0.148(5) 0.048(3) 0.022(4) 0.006(3)
O2' 0.094(4) 0.111(4) 0.148(5) 0.048(3) 0.022(4) 0.006(3)
O3 0.0515(12) 0.0402(11) 0.0454(13) 0.0029(9) -0.0054(9) -0.0049(9)
O4 0.0582(13) 0.0350(11) 0.0703(16) 0.0141(10) -0.0172(11) -0.0047(9)
O5 0.0532(12) 0.0354(11) 0.0712(15) -0.0112(10) -0.0044(11) 0.0070(9)
O6 0.0758(19) 0.097(2) 0.112(3) 0.014(2) 0.0293(18) -0.0083(17)
O7 0.0504(15) 0.0803(18) 0.128(3) 0.0064(18) -0.0138(15) 0.0080(13)
O8 0.135(3) 0.0448(17) 0.158(3) -0.0121(18) 0.051(3) 0.0187(17)
O9 0.0735(18) 0.091(2) 0.0692(18) -0.0196(14) 0.0074(14) 0.0318(15)
O10 0.082(2) 0.128(3) 0.197(4) -0.077(3) 0.049(3) -0.051(2)
O11 0.092(2) 0.079(2) 0.259(5) -0.080(3) 0.064(3) -0.0339(18)
Ag1 0.04817(14) 0.03549(13) 0.04433(14) 0.00150(9) -0.00319(9) 0.00786(9)

loop_
_atom_type_symbol
_atom_type_description
_atom_type_scat_dispersion_real
_atom_type_scat_dispersion_imag
_atom_type_scat_source
C C 0.0033 0.0016 'International Tables Vol C Tables 4.2.6.8 and 6.1.1.4'
H H 0.0000 0.0000 'International Tables Vol C Tables 4.2.6.8 and 6.1.1.4'
N N 0.0061 0.0033 'International Tables Vol C Tables 4.2.6.8 and 6.1.1.4'
O O 0.0106 0.0060 'International Tables Vol C Tables 4.2.6.8 and 6.1.1.4'
Ag Ag -0.8971 1.1015 'International Tables Vol C Tables 4.2.6.8 and 6.1.1.4'

loop_
_geom_angle_atom_site_label_1
_geom_angle_atom_site_label_2
_geom_angle_atom_site_label_3
_geom_angle
_geom_angle_site_symmetry_1
_geom_angle_site_symmetry_3
C2 C1 O1 108.5(3) . .
C2 C1 C11 114.1(3) . .
O1 C1 C11 109.3(3) . .
C2 C1 H1A 108.3 . .
O1 C1 H1A 108.3 . .
C11 C1 H1A 108.3 . .
C1 C2 N1 114.1(3) . .
C1 C2 H2A 108.7 . .
N1 C2 H2A 108.7 . .
C1 C2 H2B 108.7 . .
N1 C2 H2B 108.7 . .
H2A C2 H2B 107.6 . .
O2' C3 O2 91.3(6) . .
O2' C3 C4 114.4(6) . .
O2 C3 C4 119.3(5) . .
O2' C3 C12 105.6(6) . .
O2 C3 C12 111.0(5) . .
C4 C3 C12 112.7(4) . .
O2 C3 H3A 104.0 . .
C4 C3 H3A 104.0 . .
C12 C3 H3A 104.0 . .
C4 C3 H3A' 108.0 . .
C12 C3 H3A' 108.0 . .
H3A C3 H3A' 120.3 . .
C3 C4 N1 115.4(3) . .
C3 C4 H4A 108.4 . .
N1 C4 H4A 108.4 . .
C3 C4 H4B 108.4 . .
N1 C4 H4B 108.4 . .
H4A C4 H4B 107.5 . .
N1 C5 C6 114.6(2) . .
N1 C5 H5A 108.6 . .
C6 C5 H5A 108.6 . .
N1 C5 H5B 108.6 . .
C6 C5 H5B 108.6 . .
H5A C5 H5B 107.6 . .
N2 C6 C5 115.1(2) . .
N2 C6 H6A 108.5 . .
C5 C6 H6A 108.5 . .
N2 C6 H6B 108.5 . .
C5 C6 H6B 108.5 . .
H6A C6 H6B 107.5 . .
O3 C7 C8 110.5(2) . .
O3 C7 C13 111.3(3) . .
C8 C7 C13 110.8(3) . .
O3 C7 H7 108.0 . .
C8 C7 H7 108.0 . .
C13 C7 H7 108.0 . .
N2 C8 C7 114.0(2) . .
N2 C8 H8A 108.8 . .
C7 C8 H8A 108.8 . .
N2 C8 H8B 108.8 . .
C7 C8 H8B 108.8 . .
H8A C8 H8B 107.6 . .
O4 C9 C10 106.6(2) . .
O4 C9 C14 110.9(3) . .
C10 C9 C14 110.9(3) . .
O4 C9 H9 109.5 . .
C10 C9 H9 109.5 . .
C14 C9 H9 109.5 . .
N2 C10 C9 114.3(3) . .
N2 C10 H10A 108.7 . .
C9 C10 H10A 108.7 . .
N2 C10 H10B 108.7 . .
C9 C10 H10B 108.7 . .
H10A C10 H10B 107.6 . .
C1 C11 H11A 109.5 . .
C1 C11 H11B 109.5 . .
H11A C11 H11B 109.5 . .
C1 C11 H11C 109.5 . .
H11A C11 H11C 109.5 . .
H11B C11 H11C 109.5 . .
C3 C12 H12A 109.5 . .
C3 C12 H12B 109.5 . .
H12A C12 H12B 109.5 . .
C3 C12 H12C 109.5 . .
H12A C12 H12C 109.5 . .
H12B C12 H12C 109.5 . .
C7 C13 H13A 109.5 . .
C7 C13 H13B 109.5 . .
H13A C13 H13B 109.5 . .
C7 C13 H13C 109.5 . .
H13A C13 H13C 109.5 . .
H13B C13 H13C 109.5 . .
C9 C14 H14A 109.5 . .
C9 C14 H14B 109.5 . .
H14A C14 H14B 109.5 . .
C9 C14 H14C 109.5 . .
H14A C14 H14C 109.5 . .
H14B C14 H14C 109.5 . .
O5 C15 C20 126.5(3) . .
O5 C15 C16 121.8(3) . .
C20 C15 C16 111.7(2) . .
C17 C16 C15 125.6(3) . .
C17 C16 N3 117.9(3) . .
C15 C16 N3 116.5(2) . .
C16 C17 C18 118.1(3) . .
C16 C17 H17 120.9 . .
C18 C17 H17 120.9 . .
C19 C18 C17 121.2(3) . .
C19 C18 N4 119.4(3) . .
C17 C18 N4 119.4(3) . .
C18 C19 C20 119.4(3) . .
C18 C19 H19 120.3 . .
C20 C19 H19 120.3 . .
C19 C20 C15 123.9(3) . .
C19 C20 N5 115.9(3) . .
C15 C20 N5 120.1(3) . .
C2 N1 C5 110.6(3) . .
C2 N1 C4 110.3(3) . .
C5 N1 C4 111.3(3) . .
C2 N1 Ag1 110.58(19) . .
C5 N1 Ag1 103.27(18) . .
C4 N1 Ag1 110.6(2) . .
C8 N2 C6 110.5(2) . .
C8 N2 C10 109.6(2) . .
C6 N2 C10 110.6(2) . .
C8 N2 Ag1 111.72(16) . .
C6 N2 Ag1 102.31(18) . .
C10 N2 Ag1 111.91(16) . .
O7 N3 O6 123.7(3) . .
O7 N3 C16 118.6(3) . .
O6 N3 C16 117.7(3) . .
O8 N4 O9 123.7(3) . .
O8 N4 C18 118.0(3) . .
O9 N4 C18 118.3(3) . .
O11 N5 O10 119.5(3) . .
O11 N5 C20 120.5(3) . .
O10 N5 C20 120.0(3) . .
C1 O1 Ag1 99.83(19) . .
C1 O1 H1 105(3) . .
Ag1 O1 H1 100(3) . .
C3 O2 H2 109.5 . .
C3 O2' H2' 109.5 . .
C7 O3 Ag1 126.41(17) . 3_757
C7 O3 H3 112(3) . .
Ag1 O3 H3 114(3) 3_757 .
C9 O4 H4 111(3) . .
N2 Ag1 O3 141.33(7) . 3_757
N2 Ag1 N1 78.03(9) . .
O3 Ag1 N1 137.26(8) 3_757 .
N2 Ag1 O1 127.92(8) . .
O3 Ag1 O1 86.57(7) 3_757 .
N1 Ag1 O1 69.70(9) . .
N2 Ag1 Ag1 108.27(6) . 3_757
O3 Ag1 Ag1 54.51(5) 3_757 3_757
N1 Ag1 Ag1 145.68(6) . 3_757
O1 Ag1 Ag1 81.12(6) . 3_757

loop_
_geom_bond_atom_site_label_1
_geom_bond_atom_site_label_2
_geom_bond_distance
_geom_bond_site_symmetry_2
C1 C2 1.456(5) .
C1 O1 1.460(4) .
C1 C11 1.529(5) .
C1 H1A 0.9800 .
C2 N1 1.459(5) .
C2 H2A 0.9700 .
C2 H2B 0.9700 .
C3 O2' 1.364(12) .
C3 O2 1.394(9) .
C3 C4 1.453(6) .
C3 C12 1.505(7) .
C3 H3A 0.9800 .
C3 H3A' 0.9800 .
C4 N1 1.484(4) .
C4 H4A 0.9700 .
C4 H4B 0.9700 .
C5 N1 1.476(4) .
C5 C6 1.505(5) .
C5 H5A 0.9700 .
C5 H5B 0.9700 .
C6 N2 1.483(4) .
C6 H6A 0.9700 .
C6 H6B 0.9700 .
C7 O3 1.433(4) .
C7 C8 1.509(4) .
C7 C13 1.521(4) .
C7 H7 0.9800 .
C8 N2 1.478(4) .
C8 H8A 0.9700 .
C8 H8B 0.9700 .
C9 O4 1.426(4) .
C9 C10 1.498(4) .
C9 C14 1.513(5) .
C9 H9 0.9800 .
C10 N2 1.485(4) .
C10 H10A 0.9700 .
C10 H10B 0.9700 .
C11 H11A 0.9600 .
C11 H11B 0.9600 .
C11 H11C 0.9600 .
C12 H12A 0.9600 .
C12 H12B 0.9600 .
C12 H12C 0.9600 .
C13 H13A 0.9600 .
C13 H13B 0.9600 .
C13 H13C 0.9600 .
C14 H14A 0.9600 .
C14 H14B 0.9600 .
C14 H14C 0.9600 .
C15 O5 1.262(3) .
C15 C20 1.426(4) .
C15 C16 1.439(4) .
C16 C17 1.361(4) .
C16 N3 1.466(4) .
C17 C18 1.384(5) .
C17 H17 0.9300 .
C18 C19 1.370(4) .
C18 N4 1.458(4) .
C19 C20 1.384(4) .
C19 H19 0.9300 .
C20 N5 1.453(4) .
N1 Ag1 2.479(2) .
N2 Ag1 2.437(2) .
N3 O7 1.200(4) .
N3 O6 1.215(4) .
N4 O8 1.217(4) .
N4 O9 1.223(4) .
N5 O11 1.184(4) .
N5 O10 1.187(4) .
O1 Ag1 2.558(3) .
O1 H1 0.813(18) .
O2 H2 0.8200 .
O2' H2' 0.8200 .
O3 Ag1 2.471(2) 3_757
O3 H3 0.802(18) .
O4 H4 0.788(18) .
Ag1 O3 2.471(2) 3_757
Ag1 Ag1 3.2331(5) 3_757

loop_
_geom_torsion_atom_site_label_1
_geom_torsion_atom_site_label_2
_geom_torsion_atom_site_label_3
_geom_torsion_atom_site_label_4
_geom_torsion
_geom_torsion_site_symmetry_4
O1 C1 C2 N1 -62.3(4) .
C11 C1 C2 N1 175.6(4) .
O2' C3 C4 N1 -63.1(8) .
O2 C3 C4 N1 43.3(8) .
C12 C3 C4 N1 176.2(5) .
N1 C5 C6 N2 -64.1(4) .
O3 C7 C8 N2 -62.1(3) .
C13 C7 C8 N2 173.9(3) .
O4 C9 C10 N2 -64.3(4) .
C14 C9 C10 N2 175.0(3) .
O5 C15 C16 C17 -178.0(3) .
C20 C15 C16 C17 0.7(4) .
O5 C15 C16 N3 -0.6(4) .
C20 C15 C16 N3 178.2(3) .
C15 C16 C17 C18 -2.9(5) .
N3 C16 C17 C18 179.7(3) .
C16 C17 C18 C19 2.4(5) .
C16 C17 C18 N4 -179.1(3) .
C17 C18 C19 C20 0.3(5) .
N4 C18 C19 C20 -178.3(3) .
C18 C19 C20 C15 -2.7(5) .
C18 C19 C20 N5 177.3(3) .
O5 C15 C20 C19 -179.2(3) .
C16 C15 C20 C19 2.2(4) .
O5 C15 C20 N5 0.8(5) .
C16 C15 C20 N5 -177.8(3) .
C1 C2 N1 C5 -92.5(4) .
C1 C2 N1 C4 143.9(3) .
C1 C2 N1 Ag1 21.2(4) .
C6 C5 N1 C2 157.0(3) .
C6 C5 N1 C4 -80.0(3) .
C6 C5 N1 Ag1 38.7(3) .
C3 C4 N1 C2 -83.8(5) .
C3 C4 N1 C5 153.1(4) .
C3 C4 N1 Ag1 38.9(5) .
C7 C8 N2 C6 157.8(3) .
C7 C8 N2 C10 -80.1(3) .
C7 C8 N2 Ag1 44.5(3) .
C5 C6 N2 C8 -72.9(3) .
C5 C6 N2 C10 165.6(3) .
C5 C6 N2 Ag1 46.2(3) .
C9 C10 N2 C8 156.3(3) .
C9 C10 N2 C6 -81.6(3) .
C9 C10 N2 Ag1 31.8(3) .
C17 C16 N3 O7 -119.7(3) .
C15 C16 N3 O7 62.6(4) .
C17 C16 N3 O6 59.5(4) .
C15 C16 N3 O6 -118.2(3) .
C19 C18 N4 O8 166.0(4) .
C17 C18 N4 O8 -12.5(5) .
C19 C18 N4 O9 -13.3(5) .
C17 C18 N4 O9 168.2(3) .
C19 C20 N5 O11 -161.4(4) .
C15 C20 N5 O11 18.5(6) .
C19 C20 N5 O10 17.1(5) .
C15 C20 N5 O10 -163.0(4) .
C2 C1 O1 Ag1 64.5(3) .
C11 C1 O1 Ag1 -170.5(3) .
C8 C7 O3 Ag1 129.1(2) 3_757
C13 C7 O3 Ag1 -107.3(3) 3_757
C8 N2 Ag1 O3 -99.80(19) 3_757
C6 N2 Ag1 O3 141.97(16) 3_757
C10 N2 Ag1 O3 23.6(3) 3_757
C8 N2 Ag1 N1 100.71(19) .
C6 N2 Ag1 N1 -17.52(17) .
C10 N2 Ag1 N1 -135.9(2) .
C8 N2 Ag1 O1 48.6(2) .
C6 N2 Ag1 O1 -69.59(19) .
C10 N2 Ag1 O1 172.00(19) .
C8 N2 Ag1 Ag1 -44.28(18) 3_757
C6 N2 Ag1 Ag1 -162.51(15) 3_757
C10 N2 Ag1 Ag1 79.1(2) 3_757
C2 N1 Ag1 N2 -128.5(2) .
C5 N1 Ag1 N2 -10.19(18) .
C4 N1 Ag1 N2 109.0(2) .
C2 N1 Ag1 O3 70.3(3) 3_757
C5 N1 Ag1 O3 -171.38(16) 3_757
C4 N1 Ag1 O3 -52.2(3) 3_757
C2 N1 Ag1 O1 10.0(2) .
C5 N1 Ag1 O1 128.2(2) .
C4 N1 Ag1 O1 -112.6(3) .
C2 N1 Ag1 Ag1 -23.6(3) 3_757
C5 N1 Ag1 Ag1 94.7(2) 3_757
C4 N1 Ag1 Ag1 -146.1(2) 3_757
C1 O1 Ag1 N2 17.6(2) .
C1 O1 Ag1 O3 178.5(2) 3_757
C1 O1 Ag1 N1 -37.8(2) .
C1 O1 Ag1 Ag1 123.9(2) 3_757
